data_4336208
loop_
_publ_author_name
'Inhar Imaz'
'Georges Mouchaham'
'Nans Roques'
'St\'ephane Brand\`es'

_publ_contact_author_address
;LCC-CNRS
205 route de Narbonne
31077 Toulouse (France)
;
_publ_contact_author_email sutter@lcc-toulouse.fr
_publ_contact_author_name 'Jean-Pascal Sutter'
_publ_section_title
;
 Tetradihydrobenzoquinonate and Tetrachloranilate Zr(IV) Complexes:
 Single-Crystal-to-Single-Crystal Phase Transition and Open-Framework
 Behavior for K4Zr(DBQ)4
;
_journal_name_full 'Inorganic Chemistry'
_journal_page_first 11237
_journal_page_last 11243
_journal_paper_doi 10.1021/ic401474f
_journal_volume 52
_journal_year 2013
_chemical_formula_moiety 'C24 H8 K4 O16 Zr'
_chemical_formula_sum 'C24 H8 K4 O16 Zr'
_chemical_formula_weight 799.92
_chemical_name_systematic
; 
 ? 
;
_space_group_IT_number 61
_symmetry_cell_setting orthorhombic
_symmetry_space_group_name_Hall '-P 2ac 2ab'
_symmetry_space_group_name_H-M 'P b c a'
_atom_sites_solution_hydrogens geom
_atom_sites_solution_primary direct
_atom_sites_solution_secondary difmap
_audit_creation_method SHELXL-97
_cell_angle_alpha 90.00
_cell_angle_beta 90.00
_cell_angle_gamma 90.00
_cell_formula_units_Z 8
_cell_length_a 17.340(2)
_cell_length_b 20.333(2)
_cell_length_c 16.515(2)
_cell_measurement_temperature 373(2)
_cell_volume 5822.8(11)
_computing_structure_refinement 'SHELXL-97 (Sheldrick, 1997)'
_computing_structure_solution 'SHELXS-97 (Sheldrick, 1990)'
_diffrn_ambient_temperature 373(2)
_diffrn_measured_fraction_theta_full 0.994
_diffrn_measured_fraction_theta_max 0.994
_diffrn_radiation_monochromator graphite
_diffrn_radiation_source 'fine-focus sealed tube'
_diffrn_radiation_type MoK\a
_diffrn_radiation_wavelength 0.71073
_diffrn_reflns_av_R_equivalents 0.0363
_diffrn_reflns_av_sigmaI/netI 0.0231
_diffrn_reflns_limit_h_max 18
_diffrn_reflns_limit_h_min -18
_diffrn_reflns_limit_k_max 21
_diffrn_reflns_limit_k_min -21
_diffrn_reflns_limit_l_max 17
_diffrn_reflns_limit_l_min -16
_diffrn_reflns_number 22989
_diffrn_reflns_theta_full 21.95
_diffrn_reflns_theta_max 21.95
_diffrn_reflns_theta_min 2.35
_exptl_absorpt_coefficient_mu 1.026
_exptl_absorpt_correction_T_max 0.786
_exptl_absorpt_correction_T_min 0.407
_exptl_absorpt_correction_type empirical
_exptl_absorpt_process_details scalepack
_exptl_crystal_colour red
_exptl_crystal_density_diffrn 1.825
_exptl_crystal_description cubic
_exptl_crystal_F_000 3168
_exptl_crystal_size_max 1.00
_exptl_crystal_size_mid 0.6
_exptl_crystal_size_min 0.2
_refine_diff_density_max 1.226
_refine_diff_density_min -1.282
_refine_diff_density_rms 0.258
_refine_ls_extinction_method none
_refine_ls_goodness_of_fit_ref 1.242
_refine_ls_hydrogen_treatment constr
_refine_ls_matrix_type full
_refine_ls_number_parameters 401
_refine_ls_number_reflns 3529
_refine_ls_number_restraints 0
_refine_ls_restrained_S_all 1.242
_refine_ls_R_factor_all 0.0828
_refine_ls_R_factor_gt 0.0527
_refine_ls_shift/su_max 0.000
_refine_ls_shift/su_mean 0.000
_refine_ls_structure_factor_coef Fsqd
_refine_ls_weighting_details 'calc w=1/[\s^2^(Fo^2^)+(0.1267P)^2^+5.2501P] where P=(Fo^2^+2Fc^2^)/3'
_refine_ls_weighting_scheme calc
_refine_ls_wR_factor_gt 0.1418
_refine_ls_wR_factor_ref 0.2016
_reflns_number_gt 2738
_reflns_number_total 3529
_reflns_threshold_expression >2sigma(I)
_cod_data_source_file ic401474f_si_003.cif
_cod_data_source_block cmpd_1b
_cod_original_cell_volume 5823.1(11)
_cod_database_code 4336208

loop_
_symmetry_equiv_pos_as_xyz
'x, y, z'
'-x+1/2, -y, z+1/2'
'x+1/2, -y+1/2, -z'
'-x, y+1/2, -z+1/2'
'-x, -y, -z'
'x-1/2, y, -z-1/2'
'-x-1/2, y-1/2, z'
'x, -y-1/2, z-1/2'

loop_
_atom_site_label
_atom_site_type_symbol
_atom_site_fract_x
_atom_site_fract_y
_atom_site_fract_z
_atom_site_U_iso_or_equiv
_atom_site_adp_type
_atom_site_occupancy
_atom_site_symmetry_multiplicity
_atom_site_calc_flag
_atom_site_refinement_flags
Zr1 Zr 0.87398(3) 0.10924(3) 0.23520(4) 0.0435(3) Uani 1 1 d .
K2 K 0.94860(9) 0.27666(8) 0.30896(13) 0.0665(6) Uani 1 1 d .
K3 K 0.81307(10) 0.14096(9) 0.46701(12) 0.0738(6) Uani 1 1 d .
C12 C 0.6875(4) 0.2160(4) 0.1149(5) 0.064(2) Uani 1 1 d .
H12 H 0.6816 0.1986 0.0631 0.077 Uiso 1 1 calc R
C22 C 1.1131(4) 0.1153(3) 0.0244(4) 0.0493(18) Uani 1 1 d .
C24 C 1.0668(4) 0.2089(3) 0.1142(5) 0.0563(19) Uani 1 1 d .
H24 H 1.0696 0.2522 0.1321 0.068 Uiso 1 1 calc R
C20 C 0.9943(4) 0.1048(3) 0.0966(4) 0.0473(17) Uani 1 1 d .
C13 C 0.7668(4) -0.0117(3) 0.2243(4) 0.0477(17) Uani 1 1 d .
O7 O 0.5806(3) 0.2862(3) 0.1050(4) 0.0798(17) Uani 1 1 d .
C9 C 0.7132(4) 0.2723(4) 0.2737(5) 0.062(2) Uani 1 1 d .
H9 H 0.7233 0.2905 0.3243 0.074 Uiso 1 1 calc R
C3 C 1.0397(5) -0.0086(4) 0.3752(5) 0.069(2) Uani 1 1 d .
H3 H 1.0395 -0.0513 0.3549 0.083 Uiso 1 1 calc R
C2 C 0.9922(4) 0.0366(4) 0.3437(5) 0.0558(19) Uani 1 1 d .
O12 O 0.5965(4) -0.0903(3) 0.3634(4) 0.094(2) Uani 1 1 d .
C15 C 0.6855(5) -0.0057(4) 0.3463(5) 0.065(2) Uani 1 1 d .
H15 H 0.6703 0.0149 0.3940 0.078 Uiso 1 1 calc R
C8 C 0.7598(4) 0.2239(3) 0.2438(4) 0.0501(18) Uani 1 1 d .
C23 C 1.1240(4) 0.1832(3) 0.0630(4) 0.0505(18) Uani 1 1 d .
C18 C 0.7308(4) -0.0665(4) 0.1962(5) 0.0576(19) Uani 1 1 d .
H18 H 0.7467 -0.0859 0.1480 0.069 Uiso 1 1 calc R
C17 C 0.6682(5) -0.0944(4) 0.2412(5) 0.065(2) Uani 1 1 d .
C1 C 0.9843(4) 0.1035(3) 0.3824(4) 0.0525(18) Uani 1 1 d .
C4 C 1.0896(4) 0.0081(4) 0.4389(5) 0.067(2) Uani 1 1 d .
C19 C 1.0071(4) 0.1697(3) 0.1372(4) 0.0466(17) Uani 1 1 d .
C6 C 1.0292(4) 0.1216(4) 0.4456(5) 0.064(2) Uani 1 1 d .
H6 H 1.0215 0.1617 0.4714 0.076 Uiso 1 1 calc R
C14 C 0.7449(4) 0.0207(3) 0.3012(4) 0.0496(17) Uani 1 1 d .
C11 C 0.6372(4) 0.2656(4) 0.1422(5) 0.062(2) Uani 1 1 d .
C10 C 0.6502(5) 0.2945(4) 0.2282(5) 0.065(2) Uani 1 1 d .
C21 C 1.0450(4) 0.0803(3) 0.0421(4) 0.0549(19) Uani 1 1 d .
H21 H 1.0350 0.0405 0.0165 0.066 Uiso 1 1 calc R
O8 O 0.6011(4) 0.3336(4) 0.2516(4) 0.0862(19) Uani 1 1 d .
O9 O 0.8218(3) 0.0187(2) 0.1854(3) 0.0540(13) Uani 1 1 d .
O1 O 0.9291(3) 0.1392(2) 0.3500(3) 0.0534(12) Uani 1 1 d .
O15 O 1.1863(3) 0.2119(2) 0.0504(3) 0.0631(14) Uani 1 1 d .
O14 O 0.9331(3) 0.0742(2) 0.1216(3) 0.0570(13) Uani 1 1 d .
O11 O 0.6303(3) -0.1414(3) 0.2174(5) 0.088(2) Uani 1 1 d .
O13 O 0.9561(3) 0.1821(2) 0.1934(3) 0.0583(13) Uani 1 1 d .
O2 O 0.9500(3) 0.0312(2) 0.2789(3) 0.0610(14) Uani 1 1 d .
O4 O 1.1385(3) -0.0289(3) 0.4681(4) 0.0873(19) Uani 1 1 d .
O3 O 1.1404(4) 0.0951(4) 0.5189(4) 0.091(2) Uani 1 1 d .
O6 O 0.8186(3) 0.1990(2) 0.2823(3) 0.0525(12) Uani 1 1 d .
O10 O 0.7834(3) 0.0722(2) 0.3190(3) 0.0578(13) Uani 1 1 d .
O16 O 1.1666(3) 0.0921(3) -0.0178(3) 0.0644(14) Uani 1 1 d .
O5 O 0.7919(3) 0.1451(2) 0.1461(3) 0.0575(13) Uani 1 1 d .
C7 C 0.7450(4) 0.1934(4) 0.1640(4) 0.0540(19) Uani 1 1 d .
K1 K 0.78357(12) 0.05011(11) 0.02817(12) 0.0819(7) Uani 1 1 d .
K4 K 0.55792(10) 0.43457(8) 0.15957(11) 0.0648(6) Uani 1 1 d .
C5 C 1.0881(5) 0.0783(4) 0.4721(5) 0.068(2) Uani 1 1 d .
C16 C 0.6476(4) -0.0632(4) 0.3214(6) 0.067(2) Uani 1 1 d .

loop_
_atom_site_aniso_label
_atom_site_aniso_U_11
_atom_site_aniso_U_22
_atom_site_aniso_U_33
_atom_site_aniso_U_23
_atom_site_aniso_U_13
_atom_site_aniso_U_12
Zr1 0.0291(5) 0.0412(5) 0.0601(6) 0.0015(3) 0.0013(3) -0.0001(3)
K2 0.0471(10) 0.0479(10) 0.1045(15) -0.0070(9) -0.0159(9) 0.0031(7)
K3 0.0506(11) 0.0717(12) 0.0991(15) 0.0051(10) 0.0071(9) 0.0019(9)
C12 0.048(5) 0.073(5) 0.071(5) 0.011(4) 0.002(4) 0.008(4)
C22 0.041(4) 0.052(4) 0.054(5) 0.002(3) 0.005(3) -0.002(3)
C24 0.047(4) 0.048(4) 0.074(5) -0.009(4) 0.011(4) -0.012(4)
C20 0.032(4) 0.049(4) 0.061(5) -0.002(3) 0.000(3) 0.000(3)
C13 0.038(4) 0.044(4) 0.060(5) 0.008(3) -0.005(3) -0.004(3)
O7 0.047(3) 0.106(5) 0.086(4) 0.031(3) -0.001(3) 0.023(3)
C9 0.056(5) 0.054(5) 0.074(5) 0.001(4) 0.008(4) 0.010(4)
C3 0.063(5) 0.058(5) 0.087(6) -0.004(4) -0.005(5) 0.020(4)
C2 0.041(4) 0.061(5) 0.065(5) 0.010(4) 0.005(4) 0.004(4)
O12 0.066(4) 0.075(4) 0.140(6) 0.008(4) 0.042(4) -0.012(3)
C15 0.061(5) 0.065(5) 0.070(5) 0.004(4) 0.023(4) 0.000(4)
C8 0.036(4) 0.048(4) 0.067(5) 0.007(3) 0.009(4) 0.007(4)
C23 0.039(5) 0.054(4) 0.058(5) 0.007(3) 0.003(3) -0.009(3)
C18 0.051(5) 0.062(5) 0.060(5) -0.004(4) 0.001(4) -0.010(4)
C17 0.048(5) 0.053(5) 0.093(7) 0.015(4) -0.009(4) -0.010(4)
C1 0.035(4) 0.056(4) 0.066(5) 0.004(3) -0.007(4) 0.004(3)
C4 0.047(5) 0.089(6) 0.064(5) 0.020(5) 0.003(4) 0.030(5)
C19 0.032(4) 0.046(4) 0.061(4) -0.002(3) 0.007(3) 0.002(3)
C6 0.046(5) 0.063(5) 0.082(6) -0.010(4) -0.007(4) 0.010(4)
C14 0.040(4) 0.047(4) 0.062(4) 0.015(3) 0.002(4) 0.004(4)
C11 0.035(4) 0.070(5) 0.082(6) 0.030(4) 0.010(4) 0.008(4)
C10 0.052(5) 0.054(5) 0.089(7) 0.029(4) 0.009(4) 0.016(4)
C21 0.050(5) 0.049(4) 0.066(5) -0.013(4) -0.002(4) -0.009(4)
O8 0.068(4) 0.088(5) 0.102(5) 0.014(3) 0.017(3) 0.037(4)
O9 0.041(3) 0.054(3) 0.068(3) 0.001(2) 0.006(2) -0.012(2)
O1 0.041(3) 0.052(3) 0.068(3) -0.003(2) -0.007(2) 0.002(2)
O15 0.050(3) 0.061(3) 0.078(4) -0.004(3) 0.005(3) -0.015(3)
O14 0.042(3) 0.052(3) 0.077(3) -0.005(2) 0.017(2) -0.015(2)
O11 0.071(4) 0.078(5) 0.116(5) 0.009(4) -0.008(3) -0.036(3)
O13 0.048(3) 0.044(3) 0.083(4) -0.011(2) 0.018(3) -0.008(2)
O2 0.050(3) 0.054(3) 0.079(4) -0.008(3) -0.018(3) 0.016(2)
O4 0.071(4) 0.098(5) 0.093(5) 0.017(3) -0.014(3) 0.031(4)
O3 0.065(4) 0.116(5) 0.091(5) 0.002(4) -0.030(3) 0.007(4)
O6 0.037(3) 0.049(3) 0.071(3) 0.002(2) -0.006(2) 0.010(2)
O10 0.047(3) 0.059(3) 0.068(3) -0.004(2) 0.007(2) -0.012(3)
O16 0.048(3) 0.067(3) 0.079(4) -0.009(3) 0.016(3) -0.003(3)
O5 0.051(3) 0.057(3) 0.065(3) 0.004(2) -0.005(2) 0.010(3)
C7 0.033(4) 0.063(5) 0.066(5) 0.011(4) -0.001(4) 0.002(4)
K1 0.0720(14) 0.1042(15) 0.0696(13) -0.0118(10) -0.0010(9) 0.0178(11)
K4 0.0595(11) 0.0505(10) 0.0844(13) 0.0002(8) -0.0049(9) -0.0005(8)
C5 0.049(5) 0.084(6) 0.070(5) 0.012(4) -0.003(4) 0.009(4)
C16 0.036(4) 0.058(5) 0.107(7) 0.022(5) 0.010(4) -0.007(4)

loop_
_atom_type_symbol
_atom_type_description
_atom_type_scat_dispersion_real
_atom_type_scat_dispersion_imag
_atom_type_scat_source
C C 0.0033 0.0016 'International Tables Vol C Tables 4.2.6.8 and 6.1.1.4'
H H 0.0000 0.0000 'International Tables Vol C Tables 4.2.6.8 and 6.1.1.4'
O O 0.0106 0.0060 'International Tables Vol C Tables 4.2.6.8 and 6.1.1.4'
Zr Zr -2.9673 0.5597 'International Tables Vol C Tables 4.2.6.8 and 6.1.1.4'
K K 0.2009 0.2494 'International Tables Vol C Tables 4.2.6.8 and 6.1.1.4'

loop_
_geom_angle_atom_site_label_1
_geom_angle_atom_site_label_2
_geom_angle_atom_site_label_3
_geom_angle
_geom_angle_site_symmetry_1
_geom_angle_site_symmetry_3
O13 Zr1 O5 89.15(19) . .
O13 Zr1 O2 101.8(2) . .
O5 Zr1 O2 149.58(19) . .
O13 Zr1 O6 80.38(17) . .
O5 Zr1 O6 71.07(18) . .
O2 Zr1 O6 138.4(2) . .
O13 Zr1 O1 78.49(19) . .
O5 Zr1 O1 140.51(18) . .
O2 Zr1 O1 69.89(18) . .
O6 Zr1 O1 69.94(17) . .
O13 Zr1 O9 136.04(18) . .
O5 Zr1 O9 76.07(18) . .
O2 Zr1 O9 76.43(18) . .
O6 Zr1 O9 129.97(18) . .
O1 Zr1 O9 136.60(18) . .
O13 Zr1 O10 153.27(18) . .
O5 Zr1 O10 94.15(19) . .
O2 Zr1 O10 88.6(2) . .
O6 Zr1 O10 75.69(18) . .
O1 Zr1 O10 82.23(17) . .
O9 Zr1 O10 70.15(17) . .
O13 Zr1 O14 69.62(17) . .
O5 Zr1 O14 80.82(18) . .
O2 Zr1 O14 76.77(19) . .
O6 Zr1 O14 138.91(18) . .
O1 Zr1 O14 127.22(18) . .
O9 Zr1 O14 67.27(17) . .
O10 Zr1 O14 137.09(17) . .
O13 Zr1 K2 43.43(13) . .
O5 Zr1 K2 97.93(13) . .
O2 Zr1 K2 109.61(14) . .
O6 Zr1 K2 45.65(12) . .
O1 Zr1 K2 48.49(12) . .
O9 Zr1 K2 173.94(13) . .
O10 Zr1 K2 109.91(13) . .
O14 Zr1 K2 113.00(12) . .
O13 Zr1 K4 108.53(13) . 7_755
O5 Zr1 K4 106.48(13) . 7_755
O2 Zr1 K4 43.16(14) . 7_755
O6 Zr1 K4 170.90(13) . 7_755
O1 Zr1 K4 113.01(12) . 7_755
O9 Zr1 K4 41.84(12) . 7_755
O10 Zr1 K4 95.95(13) . 7_755
O14 Zr1 K4 46.84(12) . 7_755
K2 Zr1 K4 142.89(4) . 7_755
O13 Zr1 K1 101.14(15) . .
O5 Zr1 K1 41.92(13) . .
O2 Zr1 K1 107.72(14) . .
O6 Zr1 K1 112.61(13) . .
O1 Zr1 K1 177.37(13) . .
O9 Zr1 K1 42.40(13) . .
O10 Zr1 K1 98.93(13) . .
O14 Zr1 K1 50.50(13) . .
K2 Zr1 K1 132.71(5) . .
K4 Zr1 K1 64.57(4) 7_755 .
O13 Zr1 K3 111.46(14) . .
O5 Zr1 K3 114.75(13) . .
O2 Zr1 K3 87.73(15) . .
O6 Zr1 K3 54.35(13) . .
O1 Zr1 K3 41.62(12) . .
O9 Zr1 K3 112.34(12) . .
O10 Zr1 K3 43.70(13) . .
O14 Zr1 K3 164.20(13) . .
K2 Zr1 K3 69.17(4) . .
K4 Zr1 K3 121.60(4) 7_755 .
K1 Zr1 K3 140.22(4) . .
O11 K2 O7 134.2(2) 7_765 6_656
O11 K2 O13 94.0(2) 7_765 .
O7 K2 O13 112.35(16) 6_656 .
O11 K2 O6 81.22(19) 7_765 .
O7 K2 O6 144.00(18) 6_656 .
O13 K2 O6 61.69(14) . .
O11 K2 O1 133.19(19) 7_765 .
O7 K2 O1 92.57(17) 6_656 .
O13 K2 O1 59.09(15) . .
O6 K2 O1 52.82(13) . .
O11 K2 O12 57.2(2) 7_765 7_765
O7 K2 O12 89.91(17) 6_656 7_765
O13 K2 O12 151.12(18) . 7_765
O6 K2 O12 110.66(16) . 7_765
O1 K2 O12 141.35(19) . 7_765
O11 K2 O8 91.28(19) 7_765 6_656
O7 K2 O8 53.95(18) 6_656 6_656
O13 K2 O8 89.82(16) . 6_656
O6 K2 O8 149.65(17) . 6_656
O1 K2 O8 122.93(16) . 6_656
O12 K2 O8 88.95(19) 7_765 6_656
O11 K2 C11 133.1(2) 7_765 6_656
O7 K2 C11 19.64(17) 6_656 6_656
O13 K2 C11 94.26(17) . 6_656
O6 K2 C11 141.56(17) . 6_656
O1 K2 C11 89.59(18) . 6_656
O12 K2 C11 104.16(18) 7_765 6_656
O8 K2 C11 42.7(2) 6_656 6_656
O11 K2 C17 16.4(2) 7_765 7_765
O7 K2 C17 127.3(2) 6_656 7_765
O13 K2 C17 109.5(2) . 7_765
O6 K2 C17 84.61(17) . 7_765
O1 K2 C17 136.97(17) . 7_765
O12 K2 C17 42.11(19) 7_765 7_765
O8 K2 C17 96.44(18) 6_656 7_765
C11 K2 C17 133.4(2) 6_656 7_765
O11 K2 K4 78.54(17) 7_765 6_656
O7 K2 K4 55.92(14) 6_656 6_656
O13 K2 K4 132.66(12) . 6_656
O6 K2 K4 155.82(11) . 6_656
O1 K2 K4 148.17(11) . 6_656
O12 K2 K4 46.42(13) 7_765 6_656
O8 K2 K4 44.45(12) 6_656 6_656
C11 K2 K4 62.37(14) 6_656 6_656
C17 K2 K4 72.31(15) 7_765 6_656
O11 K2 Zr1 101.75(17) 7_765 .
O7 K2 Zr1 121.06(14) 6_656 .
O13 K2 Zr1 33.33(10) . .
O6 K2 Zr1 34.42(9) . .
O1 K2 Zr1 34.86(9) . .
O12 K2 Zr1 144.95(13) 7_765 .
O8 K2 Zr1 121.58(13) 6_656 .
C11 K2 Zr1 110.06(14) 6_656 .
C17 K2 Zr1 111.60(16) 7_765 .
K4 K2 Zr1 165.81(7) 6_656 .
O11 K2 K3 116.93(15) 7_765 .
O7 K2 K3 100.52(15) 6_656 .
O13 K2 K3 89.91(11) . .
O6 K2 K3 46.91(11) . .
O1 K2 K3 37.37(10) . .
O12 K2 K3 104.38(15) 7_765 .
O8 K2 K3 151.74(13) 6_656 .
C11 K2 K3 109.19(17) 6_656 .
C17 K2 K3 110.23(14) 7_765 .
K4 K2 K3 135.33(6) 6_656 .
Zr1 K2 K3 57.35(4) . .
O15 K3 O4 140.81(19) 6_556 5_756
O15 K3 O1 122.08(16) 6_556 .
O4 K3 O1 92.32(17) 5_756 .
O15 K3 O16 58.80(15) 6_556 6_556
O4 K3 O16 82.19(17) 5_756 6_556
O1 K3 O16 147.28(16) . 6_556
O15 K3 O10 91.38(16) 6_556 .
O4 K3 O10 89.00(18) 5_756 .
O1 K3 O10 62.10(14) . .
O16 K3 O10 85.48(15) 6_556 .
O15 K3 O6 74.13(14) 6_556 .
O4 K3 O6 132.56(17) 5_756 .
O1 K3 O6 48.52(13) . .
O16 K3 O6 115.20(15) 6_556 .
O10 K3 O6 52.04(13) . .
O15 K3 C1 144.19(18) 6_556 .
O4 K3 C1 72.18(18) 5_756 .
O1 K3 C1 22.23(15) . .
O16 K3 C1 145.85(17) 6_556 .
O10 K3 C1 72.16(15) . .
O6 K3 C1 70.68(15) . .
O15 K3 C23 18.55(15) 6_556 6_556
O4 K3 C23 125.21(19) 5_756 6_556
O1 K3 C23 126.39(17) . 6_556
O16 K3 C23 43.77(16) 6_556 6_556
O10 K3 C23 80.03(16) . 6_556
O6 K3 C23 78.62(15) . 6_556
C1 K3 C23 147.18(19) . 6_556
O15 K3 C22 42.63(16) 6_556 6_556
O4 K3 C22 99.72(19) 5_756 6_556
O1 K3 C22 137.63(17) . 6_556
O16 K3 C22 19.41(15) 6_556 6_556
O10 K3 C22 77.56(15) . 6_556
O6 K3 C22 96.91(15) . 6_556
C1 K3 C22 148.65(18) . 6_556
C23 K3 C22 25.50(17) 6_556 6_556
O15 K3 Zr1 101.68(13) 6_556 .
O4 K3 Zr1 99.40(15) 5_756 .
O1 K3 Zr1 31.75(10) . .
O16 K3 Zr1 117.24(12) 6_556 .
O10 K3 Zr1 32.46(9) . .
O6 K3 Zr1 33.17(8) . .
C1 K3 Zr1 48.52(12) . .
C23 K3 Zr1 98.85(13) 6_556 .
C22 K3 Zr1 105.91(13) 6_556 .
O15 K3 K1 101.07(12) 6_556 2_655
O4 K3 K1 42.40(14) 5_756 2_655
O1 K3 K1 115.31(11) . 2_655
O16 K3 K1 43.76(11) 6_556 2_655
O10 K3 K1 72.13(11) . 2_655
O6 K3 K1 123.34(10) . 2_655
C1 K3 K1 103.51(13) . 2_655
C23 K3 K1 83.61(13) 6_556 2_655
C22 K3 K1 58.48(12) 6_556 2_655
Zr1 K3 K1 100.31(5) . 2_655
O15 K3 K2 92.12(12) 6_556 .
O4 K3 K2 126.84(15) 5_756 .
O1 K3 K2 39.06(10) . .
O16 K3 K2 148.80(12) 6_556 .
O10 K3 K2 84.09(11) . .
O6 K3 K2 38.47(9) . .
C1 K3 K2 55.51(12) . .
C23 K3 K2 105.32(13) 6_556 .
C22 K3 K2 129.45(13) 6_556 .
Zr1 K3 K2 53.47(3) . .
K1 K3 K2 152.89(6) 2_655 .
C7 C12 C11 120.2(8) . .
C7 C12 H12 119.9 . .
C11 C12 H12 119.9 . .
O16 C22 C21 123.1(6) . .
O16 C22 C23 118.7(6) . .
C21 C22 C23 118.1(6) . .
O16 C22 K4 65.9(4) . 3
C21 C22 K4 78.3(4) . 3
C23 C22 K4 133.4(5) . 3
O16 C22 K3 49.2(4) . 6_656
C21 C22 K3 153.4(5) . 6_656
C23 C22 K3 74.2(4) . 6_656
K4 C22 K3 111.4(2) 3 6_656
C19 C24 C23 119.2(6) . .
C19 C24 H24 120.4 . .
C23 C24 H24 120.4 . .
O14 C20 C21 124.5(6) . .
O14 C20 C19 113.6(6) . .
C21 C20 C19 121.7(6) . .
O9 C13 C18 123.8(7) . .
O9 C13 C14 113.6(6) . .
C18 C13 C14 122.6(6) . .
O9 C13 K4 49.1(3) . 7_755
C18 C13 K4 92.3(5) . 7_755
C14 C13 K4 130.0(4) . 7_755
O9 C13 K1 46.4(3) . .
C18 C13 K1 91.0(4) . .
C14 C13 K1 131.2(4) . .
K4 C13 K1 75.50(15) 7_755 .
C11 O7 K2 112.9(5) . 6_556
C11 O7 K4 106.3(5) . .
K2 O7 K4 79.25(16) 6_556 .
C8 C9 C10 119.9(8) . .
C8 C9 H9 120.1 . .
C10 C9 H9 120.1 . .
C2 C3 C4 120.2(8) . .
C2 C3 H3 119.9 . .
C4 C3 H3 119.9 . .
O2 C2 C3 127.3(7) . .
O2 C2 C1 112.0(6) . .
C3 C2 C1 120.7(7) . .
C16 O12 K4 122.1(6) . 4_645
C16 O12 K2 114.9(6) . 7_755
K4 O12 K2 82.49(18) 4_645 7_755
C14 C15 C16 121.1(8) . .
C14 C15 K1 119.6(5) . 2_655
C16 C15 K1 96.8(5) . 2_655
C14 C15 H15 119.4 . .
C16 C15 H15 119.4 . .
K1 C15 H15 51.4 2_655 .
O6 C8 C9 124.5(7) . .
O6 C8 C7 113.9(6) . .
C9 C8 C7 121.6(7) . .
O15 C23 C24 122.6(7) . .
O15 C23 C22 117.3(6) . .
C24 C23 C22 120.0(6) . .
O15 C23 K3 42.5(3) . 6_656
C24 C23 K3 148.9(5) . 6_656
C22 C23 K3 80.3(4) . 6_656
C13 C18 C17 119.7(7) . .
C13 C18 H18 120.1 . .
C17 C18 H18 120.1 . .
O11 C17 C18 123.3(9) . .
O11 C17 C16 118.8(8) . .
C18 C17 C16 117.9(7) . .
O11 C17 K2 37.5(5) . 7_755
C18 C17 K2 154.3(6) . 7_755
C16 C17 K2 84.1(4) . 7_755
O1 C1 C6 125.6(7) . .
O1 C1 C2 113.1(6) . .
C6 C1 C2 121.3(6) . .
O1 C1 K3 53.3(3) . .
C6 C1 K3 97.2(5) . .
C2 C1 K3 117.4(4) . .
O4 C4 C3 124.7(8) . .
O4 C4 C5 116.1(8) . .
C3 C4 C5 119.0(7) . .
O4 C4 K1 55.2(5) . 6_656
C3 C4 K1 139.9(5) . 6_656
C5 C4 K1 74.6(4) . 6_656
O13 C19 C24 126.9(6) . .
O13 C19 C20 112.8(6) . .
C24 C19 C20 120.3(6) . .
C1 C6 C5 118.9(7) . .
C1 C6 H6 120.5 . .
C5 C6 H6 120.5 . .
O10 C14 C15 125.9(7) . .
O10 C14 C13 115.3(6) . .
C15 C14 C13 118.8(7) . .
O7 C11 C12 125.3(9) . .
O7 C11 C10 116.3(7) . .
C12 C11 C10 118.3(7) . .
O7 C11 K2 47.5(4) . 6_556
C12 C11 K2 136.5(5) . 6_556
C10 C11 K2 84.1(4) . 6_556
O8 C10 C9 125.5(9) . .
O8 C10 C11 115.6(7) . .
C9 C10 C11 118.8(7) . .
O8 C10 K4 41.3(4) . .
C9 C10 K4 143.3(6) . .
C11 C10 K4 86.8(4) . .
C20 C21 C22 119.8(6) . .
C20 C21 K4 137.5(5) . 3
C22 C21 K4 77.4(4) . 3
C20 C21 H21 120.1 . .
C22 C21 H21 120.1 . .
K4 C21 H21 58.8 3 .
C10 O8 K4 121.0(5) . .
C10 O8 K2 104.6(7) . 6_556
K4 O8 K2 82.06(18) . 6_556
C13 O9 Zr1 120.7(4) . .
C13 O9 K4 109.8(4) . 7_755
Zr1 O9 K4 105.47(17) . 7_755
C13 O9 K1 113.5(4) . .
Zr1 O9 K1 104.83(18) . .
K4 O9 K1 100.48(16) 7_755 .
C1 O1 Zr1 120.7(4) . .
C1 O1 K3 104.5(4) . .
Zr1 O1 K3 106.63(17) . .
C1 O1 K2 123.0(4) . .
Zr1 O1 K2 96.65(17) . .
K3 O1 K2 103.57(16) . .
C23 O15 K3 118.9(4) . 6_656
C20 O14 Zr1 119.1(4) . .
C20 O14 K4 119.5(4) . 7_755
Zr1 O14 K4 98.81(17) . 7_755
C20 O14 K1 127.5(4) . .
Zr1 O14 K1 94.86(15) . .
K4 O14 K1 89.84(13) 7_755 .
C17 O11 K2 126.1(6) . 7_755
C19 O13 Zr1 122.6(4) . .
C19 O13 K2 132.0(4) . .
Zr1 O13 K2 103.24(19) . .
C2 O2 Zr1 123.3(4) . .
C2 O2 K4 132.1(4) . 7_755
Zr1 O2 K4 104.4(2) . 7_755
C4 O4 K3 154.2(6) . 5_756
C4 O4 K1 105.0(5) . 6_656
K3 O4 K1 100.75(18) 5_756 6_656
C5 O3 K1 113.0(6) . 6_656
C8 O6 Zr1 119.4(4) . .
C8 O6 K2 119.3(4) . .
Zr1 O6 K2 99.93(16) . .
C8 O6 K3 124.9(4) . .
Zr1 O6 K3 92.48(15) . .
K2 O6 K3 94.61(14) . .
C14 O10 Zr1 120.3(4) . .
C14 O10 K3 133.7(4) . .
Zr1 O10 K3 103.83(17) . .
C22 O16 K3 111.4(4) . 6_656
C22 O16 K1 127.1(4) . 5_755
K3 O16 K1 95.48(16) 6_656 5_755
C22 O16 K4 92.1(4) . 3
K3 O16 K4 146.8(2) 6_656 3
K1 O16 K4 87.89(14) 5_755 3
C7 O5 Zr1 120.3(4) . .
C7 O5 K1 131.0(4) . .
Zr1 O5 K1 106.16(18) . .
O5 C7 C12 124.8(7) . .
O5 C7 C8 114.2(6) . .
C12 C7 C8 120.9(7) . .
O5 K1 O9 58.83(14) . .
O5 K1 O3 90.80(19) . 6_556
O9 K1 O3 123.99(18) . 6_556
O5 K1 O4 114.08(16) . 6_556
O9 K1 O4 93.35(17) . 6_556
O3 K1 O4 54.92(19) 6_556 6_556
O5 K1 O16 134.26(16) . 5_755
O9 K1 O16 76.27(15) . 5_755
O3 K1 O16 124.0(2) 6_556 5_755
O4 K1 O16 74.19(15) 6_556 5_755
O5 K1 O14 58.99(14) . .
O9 K1 O14 50.03(13) . .
O3 K1 O14 148.51(19) 6_556 .
O4 K1 O14 142.26(17) 6_556 .
O16 K1 O14 86.54(14) 5_755 .
O5 K1 C15 149.3(2) . 2_654
O9 K1 C15 141.56(19) . 2_654
O3 K1 C15 88.9(2) 6_556 2_654
O4 K1 C15 90.52(19) 6_556 2_654
O16 K1 C15 68.10(18) 5_755 2_654
O14 K1 C15 112.26(18) . 2_654
O5 K1 C5 86.32(17) . 6_556
O9 K1 C5 106.09(18) . 6_556
O3 K1 C5 19.37(19) 6_556 6_556
O4 K1 C5 42.15(19) 6_556 6_556
O16 K1 C5 116.17(19) 5_755 6_556
O14 K1 C5 144.14(17) . 6_556
C15 K1 C5 102.3(2) 2_654 6_556
O5 K1 C13 66.37(15) . .
O9 K1 C13 20.06(14) . .
O3 K1 C13 107.85(19) 6_556 .
O4 K1 C13 73.56(18) 6_556 .
O16 K1 C13 74.43(16) 5_755 .
O14 K1 C13 70.09(15) . .
C15 K1 C13 142.1(2) 2_654 .
C5 K1 C13 88.82(19) 6_556 .
O5 K1 C4 96.40(17) . 6_556
O9 K1 C4 91.60(17) . 6_556
O3 K1 C4 42.4(2) 6_556 6_556
O4 K1 C4 19.79(16) 6_556 6_556
O16 K1 C4 92.86(17) 5_755 6_556
O14 K1 C4 140.63(17) . 6_556
C15 K1 C4 103.83(19) 2_654 6_556
C5 K1 C4 25.4(2) 6_556 6_556
C13 K1 C4 71.87(18) . 6_556
O5 K1 Zr1 31.92(10) . .
O9 K1 Zr1 32.77(10) . .
O3 K1 Zr1 120.04(16) 6_556 .
O4 K1 Zr1 118.72(14) 6_556 .
O16 K1 Zr1 103.11(12) 5_755 .
O14 K1 Zr1 34.65(9) . .
C15 K1 Zr1 146.79(15) 2_654 .
C5 K1 Zr1 110.00(14) 6_556 .
C13 K1 Zr1 48.57(11) . .
C4 K1 Zr1 108.67(14) 6_556 .
O5 K1 K4 89.59(11) . 7_755
O9 K1 K4 39.56(10) . 7_755
O3 K1 K4 156.43(16) 6_556 7_755
O4 K1 K4 103.83(14) 6_556 7_755
O16 K1 K4 46.36(11) 5_755 7_755
O14 K1 K4 43.68(9) . 7_755
C15 K1 K4 102.57(15) 2_654 7_755
C5 K1 K4 137.41(16) 6_556 7_755
C13 K1 K4 51.35(12) . 7_755
C4 K1 K4 114.15(15) 6_556 7_755
Zr1 K1 K4 57.68(4) . 7_755
O8 K4 O9 100.3(2) . 7_765
O8 K4 O12 102.1(2) . 4_655
O9 K4 O12 151.67(17) 7_765 4_655
O8 K4 O2 98.84(19) . 7_765
O9 K4 O2 59.08(14) 7_765 7_765
O12 K4 O2 100.32(18) 4_655 7_765
O8 K4 O14 149.3(2) . 7_765
O9 K4 O14 51.85(13) 7_765 7_765
O12 K4 O14 101.64(17) 4_655 7_765
O2 K4 O14 57.83(15) 7_765 7_765
O8 K4 O16 97.30(17) . 3_455
O9 K4 O16 76.07(14) 7_765 3_455
O12 K4 O16 117.53(18) 4_655 3_455
O2 K4 O16 134.28(15) 7_765 3_455
O14 K4 O16 88.59(15) 7_765 3_455
O8 K4 O7 52.69(19) . .
O9 K4 O7 123.02(15) 7_765 .
O12 K4 O7 84.63(17) 4_655 .
O2 K4 O7 151.32(17) 7_765 .
O14 K4 O7 149.25(15) 7_765 .
O16 K4 O7 62.42(15) 3_455 .
O8 K4 C22 101.78(19) . 3_455
O9 K4 C22 96.49(16) 7_765 3_455
O12 K4 C22 95.6(2) 4_655 3_455
O2 K4 C22 150.60(17) 7_765 3_455
O14 K4 C22 94.89(16) 7_765 3_455
O16 K4 C22 21.99(15) 3_455 3_455
O7 K4 C22 54.40(16) . 3_455
O8 K4 C21 121.1(2) . 3_455
O9 K4 C21 105.22(17) 7_765 3_455
O12 K4 C21 77.37(19) 4_655 3_455
O2 K4 C21 139.78(17) 7_765 3_455
O14 K4 C21 82.99(16) 7_765 3_455
O16 K4 C21 42.56(15) 3_455 3_455
O7 K4 C21 68.90(16) . 3_455
C22 K4 C21 24.30(17) 3_455 3_455
O8 K4 C13 79.5(2) . 7_765
O9 K4 C13 21.14(14) 7_765 7_765
O12 K4 C13 166.38(19) 4_655 7_765
O2 K4 C13 66.14(15) 7_765 7_765
O14 K4 C13 72.94(15) 7_765 7_765
O16 K4 C13 75.31(15) 3_455 7_765
O7 K4 C13 106.50(16) . 7_765
C22 K4 C13 97.31(17) 3_455 7_765
C21 K4 C13 113.62(17) 3_455 7_765
O8 K4 C10 17.70(19) . .
O9 K4 C10 96.39(18) 7_765 .
O12 K4 C10 110.1(2) 4_655 .
O2 K4 C10 111.8(2) 7_765 .
O14 K4 C10 148.12(18) 7_765 .
O16 K4 C10 79.60(18) 3_455 .
O7 K4 C10 41.63(19) . .
C22 K4 C10 85.15(19) 3_455 .
C21 K4 C10 106.4(2) 3_455 .
C13 K4 C10 75.44(19) 7_765 .
O8 K4 K2 53.49(18) . 6_556
O9 K4 K2 153.79(12) 7_765 6_556
O12 K4 K2 51.09(14) 4_655 6_556
O2 K4 K2 118.59(12) 7_765 6_556
O14 K4 K2 152.64(11) 7_765 6_556
O16 K4 K2 105.38(11) 3_455 6_556
O7 K4 K2 44.83(10) . 6_556
C22 K4 K2 90.62(13) 3_455 6_556
C21 K4 K2 91.52(13) 3_455 6_556
C13 K4 K2 132.89(13) 7_765 6_556
C10 K4 K2 59.01(15) . 6_556
O3 C5 C6 123.2(9) . .
O3 C5 C4 118.0(7) . .
C6 C5 C4 118.7(8) . .
O3 C5 K1 47.6(5) . 6_656
C6 C5 K1 144.5(6) . 6_656
C4 C5 K1 80.1(4) . 6_656
O12 C16 C15 122.4(9) . .
O12 C16 C17 117.9(8) . .
C15 C16 C17 119.7(7) . .

loop_
_geom_bond_atom_site_label_1
_geom_bond_atom_site_label_2
_geom_bond_distance
_geom_bond_site_symmetry_2
Zr1 O13 2.167(5) .
Zr1 O5 2.174(5) .
Zr1 O2 2.187(5) .
Zr1 O6 2.204(4) .
Zr1 O1 2.210(5) .
Zr1 O9 2.211(4) .
Zr1 O10 2.224(5) .
Zr1 O14 2.253(5) .
Zr1 K2 3.8401(17) .
Zr1 K4 3.9457(18) 7_755
Zr1 K1 3.949(2) .
Zr1 K3 4.024(2) .
K2 O11 2.633(7) 7_765
K2 O7 2.702(6) 6_656
K2 O13 2.712(5) .
K2 O6 2.788(5) .
K2 O1 2.895(5) .
K2 O12 2.955(7) 7_765
K2 O8 3.055(8) 6_656
K2 C11 3.376(7) 6_656
K2 C17 3.497(8) 7_765
K2 K4 3.765(2) 6_656
K2 K3 4.466(3) .
K3 O15 2.646(5) 6_556
K3 O4 2.655(6) 5_756
K3 O1 2.789(5) .
K3 O16 2.853(5) 6_556
K3 O10 2.863(5) .
K3 O6 3.273(5) .
K3 C1 3.368(7) .
K3 C23 3.426(7) 6_556
K3 C22 3.509(7) 6_556
K3 K1 4.350(3) 2_655
C12 C7 1.366(10) .
C12 C11 1.407(11) .
C12 H12 0.9300 .
C22 O16 1.253(8) .
C22 C21 1.409(10) .
C22 C23 1.532(10) .
C22 K4 3.342(8) 3
C22 K3 3.509(7) 6_656
C24 C19 1.361(9) .
C24 C23 1.404(10) .
C24 H24 0.9300 .
C20 O14 1.297(8) .
C20 C21 1.353(9) .
C20 C19 1.496(10) .
C13 O9 1.304(8) .
C13 C18 1.361(10) .
C13 C14 1.481(10) .
C13 K4 3.401(7) 7_755
C13 K1 3.485(7) .
O7 C11 1.231(9) .
O7 K2 2.702(6) 6_556
O7 K4 3.174(6) .
C9 C8 1.365(10) .
C9 C10 1.401(11) .
C9 H9 0.9300 .
C3 C2 1.340(11) .
C3 C4 1.404(12) .
C3 H3 0.9300 .
C2 O2 1.301(9) .
C2 C1 1.508(10) .
O12 C16 1.253(9) .
O12 K4 2.751(7) 4_645
O12 K2 2.955(7) 7_755
C15 C14 1.381(10) .
C15 C16 1.403(12) .
C15 K1 3.182(8) 2_655
C15 H15 0.9300 .
C8 O6 1.305(8) .
C8 C7 1.478(10) .
C23 O15 1.245(8) .
C23 K3 3.426(7) 6_656
C18 C17 1.432(11) .
C18 H18 0.9300 .
C17 O11 1.224(10) .
C17 C16 1.512(12) .
C17 K2 3.497(8) 7_755
C1 O1 1.316(8) .
C1 C6 1.355(10) .
C4 O4 1.232(9) .
C4 C5 1.528(12) .
C4 K1 3.513(9) 6_656
C19 O13 1.307(8) .
C6 C5 1.417(11) .
C6 H6 0.9300 .
C14 O10 1.276(8) .
C11 C10 1.554(13) .
C11 K2 3.376(7) 6_556
C10 O8 1.227(10) .
C10 K4 3.458(8) .
C21 K4 3.353(7) 3
C21 H21 0.9300 .
O8 K4 2.662(6) .
O8 K2 3.055(8) 6_556
O9 K4 2.731(5) 7_755
O9 K1 2.754(5) .
O15 K3 2.646(5) 6_656
O14 K4 2.912(5) 7_755
O14 K1 3.058(5) .
O11 K2 2.633(7) 7_755
O2 K4 2.786(5) 7_755
O4 K3 2.655(6) 5_756
O4 K1 2.986(7) 6_656
O3 C5 1.239(10) .
O3 K1 2.758(7) 6_656
O16 K3 2.853(5) 6_656
O16 K1 3.022(6) 5_755
O16 K4 3.054(6) 3
O5 C7 1.308(8) .
O5 K1 2.747(5) .
K1 O3 2.758(7) 6_556
K1 O4 2.986(7) 6_556
K1 O16 3.023(6) 5_755
K1 C15 3.182(8) 2_654
K1 C5 3.437(8) 6_556
K1 C4 3.513(9) 6_556
K1 K4 4.217(3) 7_755
K4 O9 2.731(5) 7_765
K4 O12 2.751(7) 4_655
K4 O2 2.786(5) 7_765
K4 O14 2.912(5) 7_765
K4 O16 3.054(6) 3_455
K4 C22 3.342(8) 3_455
K4 C21 3.352(7) 3_455
K4 C13 3.402(7) 7_765
K4 K2 3.765(2) 6_556
C5 K1 3.438(8) 6_656
